data_2217463
loop_
_publ_author_name
'Hu, Wu-Xin'
'Wei, Jun-Fa'
'Shi, Xian-Ying'

_publ_section_title
;
 5,5',7,7'-Tetramethoxy-2,2'-ethano-1,1'-spirobiindane
;
_journal_coeditor_code CS2064
_journal_issue 2
_journal_name_full 'Acta Crystallographica Section E'
_journal_page_first o455
_journal_page_last o455
_journal_paper_doi 10.1107/S1600536808000652
_journal_volume 64
_journal_year 2008
_chemical_formula_iupac 'C23 H26 O4'
_chemical_formula_moiety 'C23 H26 O4'
_chemical_formula_sum 'C23 H26 O4'
_chemical_formula_weight 366.44
_chemical_name_systematic
;
5,5',7,7'-Tetramethoxy-2,2'-ethano-1,1'-spirobiindane
;
_space_group_IT_number 14
_symmetry_cell_setting monoclinic
_symmetry_space_group_name_Hall '-P 2ybc'
_symmetry_space_group_name_H-M 'P 1 21/c 1'
_atom_sites_solution_hydrogens geom
_atom_sites_solution_primary direct
_atom_sites_solution_secondary difmap
_audit_creation_method SHELXL97
_cell_angle_alpha 90.00
_cell_angle_beta 104.306(2)
_cell_angle_gamma 90.00
_cell_formula_units_Z 4
_cell_length_a 12.7089(11)
_cell_length_b 10.0905(8)
_cell_length_c 16.1664(13)
_cell_measurement_reflns_used 3576
_cell_measurement_temperature 298(2)
_cell_measurement_theta_max 25.09
_cell_measurement_theta_min 1.65
_cell_volume 2008.9(3)
_computing_cell_refinement 'SAINT (Bruker, 2004)'
_computing_data_collection 'APEX2 (Bruker, 2004)'
_computing_data_reduction 'SAINT (Bruker, 2004)'
_computing_molecular_graphics 'SHELXTL (Bruker, 2004)'
_computing_publication_material 'SHELXTL (Bruker, 2004)'
_computing_structure_refinement 'SHELXL97 (Sheldrick, 2008)'
_computing_structure_solution 'SHELXS97 (Sheldrick, 2008)'
_diffrn_ambient_temperature 298(2)
_diffrn_measured_fraction_theta_full 0.999
_diffrn_measured_fraction_theta_max 0.999
_diffrn_measurement_device_type 'Bruker APEXII area-detector'
_diffrn_measurement_method '\f and \w'
_diffrn_radiation_monochromator graphite
_diffrn_radiation_source 'fine-focus sealed tube'
_diffrn_radiation_type MoK\a
_diffrn_radiation_wavelength 0.71073
_diffrn_reflns_av_R_equivalents 0.0282
_diffrn_reflns_av_sigmaI/netI 0.0366
_diffrn_reflns_limit_h_max 15
_diffrn_reflns_limit_h_min -15
_diffrn_reflns_limit_k_max 11
_diffrn_reflns_limit_k_min -12
_diffrn_reflns_limit_l_max 19
_diffrn_reflns_limit_l_min -11
_diffrn_reflns_number 9884
_diffrn_reflns_theta_full 25.09
_diffrn_reflns_theta_max 25.09
_diffrn_reflns_theta_min 1.65
_diffrn_standards_interval_count 0
_diffrn_standards_interval_time 0
_diffrn_standards_number 0
_exptl_absorpt_coefficient_mu 0.082
_exptl_absorpt_correction_T_max 0.9876
_exptl_absorpt_correction_T_min 0.9738
_exptl_absorpt_correction_type multi-scan
_exptl_absorpt_process_details '(SADABS; Sheldrick, 2004)'
_exptl_crystal_colour colourless
_exptl_crystal_density_diffrn 1.212
_exptl_crystal_density_method 'not measured'
_exptl_crystal_description block
_exptl_crystal_F_000 784
_exptl_crystal_size_max 0.33
_exptl_crystal_size_mid 0.21
_exptl_crystal_size_min 0.15
_refine_diff_density_max 0.133
_refine_diff_density_min -0.105
_refine_ls_extinction_coef 0.0095(8)
_refine_ls_extinction_expression Fc^*^=kFc[1+0.001xFc^2^\l^3^/sin(2\q)]^-1/4^
_refine_ls_extinction_method 'SHELXL97 (Sheldrick, 2008)'
_refine_ls_goodness_of_fit_ref 1.085
_refine_ls_hydrogen_treatment constr
_refine_ls_matrix_type full
_refine_ls_number_parameters 249
_refine_ls_number_reflns 3576
_refine_ls_number_restraints 0
_refine_ls_restrained_S_all 1.085
_refine_ls_R_factor_all 0.0744
_refine_ls_R_factor_gt 0.0393
_refine_ls_shift/su_max 0.000
_refine_ls_shift/su_mean 0.000
_refine_ls_structure_factor_coef Fsqd
_refine_ls_weighting_details 'calc w = 1/[\s^2^(Fo^2^)+(0.0439P)^2^] where P=(Fo^2^+2Fc^2^)/3'
_refine_ls_weighting_scheme calc
_refine_ls_wR_factor_gt 0.0936
_refine_ls_wR_factor_ref 0.1009
_reflns_number_gt 2013
_reflns_number_total 3576
_reflns_threshold_expression I>2\s(I)
_cod_data_source_file cs2064.cif
_cod_data_source_block I
_cod_original_sg_symbol_H-M 'P 21/c'
_cod_database_code 2217463
_cod_database_fobs_code 2217463

loop_
_symmetry_equiv_pos_as_xyz
'x, y, z'
'-x, y+1/2, -z+1/2'
'-x, -y, -z'
'x, -y-1/2, z-1/2'

loop_
_atom_site_type_symbol
_atom_site_label
_atom_site_fract_x
_atom_site_fract_y
_atom_site_fract_z
_atom_site_U_iso_or_equiv
_atom_site_adp_type
_atom_site_calc_flag
_atom_site_refinement_flags
_atom_site_occupancy
O O1 0.01787(11) 0.00651(13) 0.11905(9) 0.0934(5) Uani d . 1
O O2 0.11557(9) 0.45860(11) 0.10743(7) 0.0615(3) Uani d . 1
O O3 0.26734(10) 0.31122(11) -0.09967(7) 0.0720(4) Uani d . 1
O O4 0.21271(10) 0.76096(12) -0.18685(8) 0.0753(4) Uani d . 1
C C1 0.48840(15) 0.4601(2) 0.18491(13) 0.0857(6) Uani d . 1
H H1A 0.5280 0.5093 0.1508 0.103 Uiso calc R 1
H H1B 0.5161 0.4837 0.2445 0.103 Uiso calc R 1
C C2 0.49705(15) 0.3121(2) 0.17181(13) 0.0844(6) Uani d . 1
H H2A 0.4716 0.2625 0.2145 0.101 Uiso calc R 1
H H2B 0.5713 0.2865 0.1743 0.101 Uiso calc R 1
C C3 0.42396(14) 0.28916(18) 0.08308(11) 0.0666(5) Uani d . 1
H H3 0.4621 0.3118 0.0392 0.080 Uiso calc R 1
C C4 0.37550(15) 0.14983(17) 0.06805(12) 0.0730(6) Uani d . 1
H H4A 0.3700 0.1214 0.0098 0.088 Uiso calc R 1
H H4B 0.4198 0.0866 0.1068 0.088 Uiso calc R 1
C C5 0.26458(14) 0.16203(17) 0.08514(10) 0.0574(5) Uani d . 1
C C6 0.19459(17) 0.06072(17) 0.09508(11) 0.0671(5) Uani d . 1
H H6 0.2143 -0.0277 0.0930 0.081 Uiso calc R 1
C C7 0.09506(15) 0.09546(18) 0.10816(11) 0.0641(5) Uani d . 1
C C8 0.06579(14) 0.22698(17) 0.11182(10) 0.0597(5) Uani d . 1
H H8 -0.0019 0.2483 0.1204 0.072 Uiso calc R 1
C C9 0.13625(13) 0.32636(15) 0.10281(10) 0.0505(4) Uani d . 1
C C10 0.23758(13) 0.29369(15) 0.08937(9) 0.0496(4) Uani d . 1
C C11 0.32709(12) 0.38749(16) 0.07973(9) 0.0514(4) Uani d . 1
C C12 0.29743(12) 0.47861(16) 0.00341(10) 0.0503(4) Uani d . 1
C C13 0.26767(13) 0.44407(16) -0.08266(10) 0.0517(4) Uani d . 1
C C14 0.24065(13) 0.54127(17) -0.14428(10) 0.0566(5) Uani d . 1
H H14 0.2207 0.5184 -0.2018 0.068 Uiso calc R 1
C C15 0.24339(13) 0.67340(17) -0.11997(11) 0.0571(5) Uani d . 1
C C16 0.27449(13) 0.71002(16) -0.03510(12) 0.0604(5) Uani d . 1
H H16 0.2774 0.7988 -0.0192 0.072 Uiso calc R 1
C C17 0.30128(13) 0.61047(17) 0.02569(10) 0.0543(4) Uani d . 1
C C18 0.33526(15) 0.62685(17) 0.12096(11) 0.0685(5) Uani d . 1
H H18A 0.2758 0.6610 0.1425 0.082 Uiso calc R 1
H H18B 0.3964 0.6870 0.1373 0.082 Uiso calc R 1
C C19 0.36713(14) 0.48682(17) 0.15539(10) 0.0619(5) Uani d . 1
H H19 0.3321 0.4665 0.2015 0.074 Uiso calc R 1
C C20 0.03804(18) -0.13115(18) 0.11287(13) 0.0989(7) Uani d . 1
H H20A 0.0585 -0.1485 0.0606 0.148 Uiso calc R 1
H H20B -0.0265 -0.1801 0.1135 0.148 Uiso calc R 1
H H20C 0.0957 -0.1578 0.1604 0.148 Uiso calc R 1
C C21 0.01061(14) 0.49516(17) 0.11711(13) 0.0794(6) Uani d . 1
H H21A -0.0442 0.4600 0.0704 0.119 Uiso calc R 1
H H21B 0.0049 0.5900 0.1176 0.119 Uiso calc R 1
H H21C 0.0006 0.4600 0.1698 0.119 Uiso calc R 1
C C22 0.2423(2) 0.27137(19) -0.18592(13) 0.1168(9) Uani d . 1
H H22A 0.1692 0.2970 -0.2132 0.175 Uiso calc R 1
H H22B 0.2491 0.1769 -0.1890 0.175 Uiso calc R 1
H H22C 0.2915 0.3131 -0.2143 0.175 Uiso calc R 1
C C23 0.22177(17) 0.89829(17) -0.16809(13) 0.0850(6) Uani d . 1
H H23A 0.1752 0.9208 -0.1316 0.127 Uiso calc R 1
H H23B 0.2006 0.9480 -0.2202 0.127 Uiso calc R 1
H H23C 0.2956 0.9190 -0.1398 0.127 Uiso calc R 1

loop_
_atom_site_aniso_label
_atom_site_aniso_U_11
_atom_site_aniso_U_22
_atom_site_aniso_U_33
_atom_site_aniso_U_12
_atom_site_aniso_U_13
_atom_site_aniso_U_23
O1 0.0960(11) 0.0534(9) 0.1336(13) -0.0154(7) 0.0338(9) -0.0010(8)
O2 0.0575(8) 0.0496(8) 0.0802(8) 0.0036(6) 0.0222(6) -0.0009(6)
O3 0.1176(11) 0.0527(8) 0.0469(8) 0.0052(7) 0.0223(7) -0.0020(6)
O4 0.0980(10) 0.0589(9) 0.0687(9) 0.0035(7) 0.0202(7) 0.0151(7)
C1 0.0645(14) 0.1059(18) 0.0789(15) -0.0058(12) 0.0033(11) -0.0021(12)
C2 0.0551(12) 0.1137(18) 0.0815(15) 0.0141(11) 0.0117(11) 0.0149(13)
C3 0.0684(13) 0.0810(14) 0.0559(12) 0.0144(10) 0.0260(10) 0.0110(10)
C4 0.0853(15) 0.0739(14) 0.0629(12) 0.0268(11) 0.0244(10) 0.0095(10)
C5 0.0708(13) 0.0570(12) 0.0452(10) 0.0114(10) 0.0158(9) 0.0050(8)
C6 0.0936(15) 0.0490(11) 0.0570(12) 0.0103(11) 0.0150(10) 0.0018(9)
C7 0.0725(14) 0.0558(13) 0.0621(12) -0.0061(10) 0.0130(10) 0.0008(9)
C8 0.0612(12) 0.0526(12) 0.0639(12) 0.0025(9) 0.0129(9) 0.0014(9)
C9 0.0619(12) 0.0422(11) 0.0453(10) 0.0049(9) 0.0093(8) 0.0016(8)
C10 0.0590(11) 0.0530(11) 0.0365(9) 0.0064(8) 0.0114(8) 0.0041(7)
C11 0.0552(10) 0.0601(11) 0.0411(10) 0.0052(9) 0.0160(8) 0.0031(8)
C12 0.0525(10) 0.0556(11) 0.0446(10) -0.0001(8) 0.0152(8) 0.0001(8)
C13 0.0617(11) 0.0474(11) 0.0487(11) 0.0002(8) 0.0188(8) -0.0004(8)
C14 0.0679(12) 0.0579(12) 0.0459(10) -0.0014(9) 0.0178(8) 0.0029(9)
C15 0.0644(12) 0.0541(12) 0.0558(12) 0.0005(9) 0.0208(9) 0.0129(10)
C16 0.0721(12) 0.0498(11) 0.0639(13) -0.0045(9) 0.0256(10) -0.0033(10)
C17 0.0582(11) 0.0578(12) 0.0496(11) -0.0054(8) 0.0183(9) -0.0032(9)
C18 0.0790(13) 0.0717(13) 0.0561(12) -0.0113(10) 0.0190(10) -0.0101(9)
C19 0.0584(12) 0.0783(13) 0.0483(10) -0.0052(10) 0.0119(9) -0.0031(9)
C20 0.1240(19) 0.0513(14) 0.1129(18) -0.0128(12) 0.0132(15) 0.0006(11)
C21 0.0659(13) 0.0621(13) 0.1158(17) 0.0110(10) 0.0329(12) -0.0006(11)
C22 0.235(3) 0.0622(14) 0.0548(14) -0.0128(15) 0.0381(16) -0.0153(10)
C23 0.1083(17) 0.0570(14) 0.0975(16) 0.0083(11) 0.0403(13) 0.0200(11)

loop_
_atom_type_symbol
_atom_type_description
_atom_type_scat_dispersion_real
_atom_type_scat_dispersion_imag
_atom_type_scat_source
C C 0.0033 0.0016 'International Tables Vol C Tables 4.2.6.8 and 6.1.1.4'
H H 0.0000 0.0000 'International Tables Vol C Tables 4.2.6.8 and 6.1.1.4'
O O 0.0106 0.0060 'International Tables Vol C Tables 4.2.6.8 and 6.1.1.4'

loop_
_geom_angle_atom_site_label_1
_geom_angle_atom_site_label_2
_geom_angle_atom_site_label_3
_geom_angle
C7 O1 C20 118.91(16)
C9 O2 C21 117.11(13)
C13 O3 C22 117.84(13)
C15 O4 C23 117.87(15)
C2 C1 C19 103.52(16)
C2 C1 H1A 111.1
C19 C1 H1A 111.1
C2 C1 H1B 111.1
C19 C1 H1B 111.1
H1A C1 H1B 109.0
C1 C2 C3 103.46(15)
C1 C2 H2A 111.1
C3 C2 H2A 111.1
C1 C2 H2B 111.1
C3 C2 H2B 111.1
H2A C2 H2B 109.0
C2 C3 C4 114.65(15)
C2 C3 C11 103.13(14)
C4 C3 C11 107.07(14)
C2 C3 H3 110.6
C4 C3 H3 110.6
C11 C3 H3 110.6
C5 C4 C3 104.71(14)
C5 C4 H4A 110.8
C3 C4 H4A 110.8
C5 C4 H4B 110.8
C3 C4 H4B 110.8
H4A C4 H4B 108.9
C10 C5 C6 121.93(16)
C10 C5 C4 110.09(16)
C6 C5 C4 127.97(16)
C7 C6 C5 117.93(16)
C7 C6 H6 121.0
C5 C6 H6 121.0
O1 C7 C6 124.43(17)
O1 C7 C8 114.43(17)
C6 C7 C8 121.14(17)
C9 C8 C7 120.37(16)
C9 C8 H8 119.8
C7 C8 H8 119.8
O2 C9 C8 124.55(15)
O2 C9 C10 115.87(14)
C8 C9 C10 119.57(15)
C5 C10 C9 119.04(15)
C5 C10 C11 113.21(14)
C9 C10 C11 127.74(14)
C12 C11 C10 114.94(13)
C12 C11 C19 102.46(13)
C10 C11 C19 115.23(12)
C12 C11 C3 116.61(12)
C10 C11 C3 101.74(13)
C19 C11 C3 106.06(13)
C17 C12 C13 119.12(14)
C17 C12 C11 112.92(14)
C13 C12 C11 127.96(15)
O3 C13 C14 124.30(15)
O3 C13 C12 115.63(14)
C14 C13 C12 120.07(15)
C13 C14 C15 119.61(15)
C13 C14 H14 120.2
C15 C14 H14 120.2
O4 C15 C16 124.39(16)
O4 C15 C14 114.33(16)
C16 C15 C14 121.29(15)
C15 C16 C17 118.02(15)
C15 C16 H16 121.0
C17 C16 H16 121.0
C12 C17 C16 121.87(15)
C12 C17 C18 110.93(15)
C16 C17 C18 127.19(16)
C17 C18 C19 104.68(14)
C17 C18 H18A 110.8
C19 C18 H18A 110.8
C17 C18 H18B 110.8
C19 C18 H18B 110.8
H18A C18 H18B 108.9
C1 C19 C18 115.66(15)
C1 C19 C11 103.89(14)
C18 C19 C11 107.47(13)
C1 C19 H19 109.9
C18 C19 H19 109.9
C11 C19 H19 109.9
O1 C20 H20A 109.5
O1 C20 H20B 109.5
H20A C20 H20B 109.5
O1 C20 H20C 109.5
H20A C20 H20C 109.5
H20B C20 H20C 109.5
O2 C21 H21A 109.5
O2 C21 H21B 109.5
H21A C21 H21B 109.5
O2 C21 H21C 109.5
H21A C21 H21C 109.5
H21B C21 H21C 109.5
O3 C22 H22A 109.5
O3 C22 H22B 109.5
H22A C22 H22B 109.5
O3 C22 H22C 109.5
H22A C22 H22C 109.5
H22B C22 H22C 109.5
O4 C23 H23A 109.5
O4 C23 H23B 109.5
H23A C23 H23B 109.5
O4 C23 H23C 109.5
H23A C23 H23C 109.5
H23B C23 H23C 109.5

loop_
_geom_bond_atom_site_label_1
_geom_bond_atom_site_label_2
_geom_bond_distance
O1 C7 1.373(2)
O1 C20 1.420(2)
O2 C9 1.3656(17)
O2 C21 1.4294(18)
O3 C13 1.3682(18)
O3 C22 1.410(2)
O4 C15 1.3759(19)
O4 C23 1.4171(19)
C1 C2 1.516(3)
C1 C19 1.521(2)
C1 H1A 0.9700
C1 H1B 0.9700
C2 C3 1.522(2)
C2 H2A 0.9700
C2 H2B 0.9700
C3 C4 1.530(2)
C3 C11 1.572(2)
C3 H3 0.9800
C4 C5 1.507(2)
C4 H4A 0.9700
C4 H4B 0.9700
C5 C10 1.378(2)
C5 C6 1.390(2)
C6 C7 1.378(2)
C6 H6 0.9300
C7 C8 1.383(2)
C8 C9 1.376(2)
C8 H8 0.9300
C9 C10 1.397(2)
C10 C11 1.517(2)
C11 C12 1.510(2)
C11 C19 1.566(2)
C12 C17 1.376(2)
C12 C13 1.393(2)
C13 C14 1.380(2)
C14 C15 1.388(2)
C14 H14 0.9300
C15 C16 1.381(2)
C16 C17 1.388(2)
C16 H16 0.9300
C17 C18 1.502(2)
C18 C19 1.536(2)
C18 H18A 0.9700
C18 H18B 0.9700
C19 H19 0.9800
C20 H20A 0.9600
C20 H20B 0.9600
C20 H20C 0.9600
C21 H21A 0.9600
C21 H21B 0.9600
C21 H21C 0.9600
C22 H22A 0.9600
C22 H22B 0.9600
C22 H22C 0.9600
C23 H23A 0.9600
C23 H23B 0.9600
C23 H23C 0.9600

loop_
_geom_torsion_atom_site_label_1
_geom_torsion_atom_site_label_2
_geom_torsion_atom_site_label_3
_geom_torsion_atom_site_label_4
_geom_torsion
C19 C1 C2 C3 45.85(18)
C1 C2 C3 C4 -153.35(15)
C1 C2 C3 C11 -37.33(18)
C2 C3 C4 C5 95.86(17)
C11 C3 C4 C5 -17.87(17)
C3 C4 C5 C10 12.87(18)
C3 C4 C5 C6 -167.74(16)
C10 C5 C6 C7 1.0(2)
C4 C5 C6 C7 -178.31(17)
C20 O1 C7 C6 -3.0(3)
C20 O1 C7 C8 177.41(15)
C5 C6 C7 O1 -179.96(16)
C5 C6 C7 C8 -0.4(3)
O1 C7 C8 C9 179.30(14)
C6 C7 C8 C9 -0.3(3)
C21 O2 C9 C8 -4.0(2)
C21 O2 C9 C10 177.12(14)
C7 C8 C9 O2 -178.43(15)
C7 C8 C9 C10 0.4(2)
C6 C5 C10 C9 -0.9(2)
C4 C5 C10 C9 178.50(14)
C6 C5 C10 C11 178.08(14)
C4 C5 C10 C11 -2.48(18)
O2 C9 C10 C5 179.15(13)
C8 C9 C10 C5 0.2(2)
O2 C9 C10 C11 0.3(2)
C8 C9 C10 C11 -178.65(14)
C5 C10 C11 C12 118.32(15)
C9 C10 C11 C12 -62.8(2)
C5 C10 C11 C19 -122.85(14)
C9 C10 C11 C19 56.1(2)
C5 C10 C11 C3 -8.63(16)
C9 C10 C11 C3 170.29(15)
C2 C3 C11 C12 128.93(16)
C4 C3 C11 C12 -109.76(16)
C2 C3 C11 C10 -105.22(15)
C4 C3 C11 C10 16.09(16)
C2 C3 C11 C19 15.64(17)
C4 C3 C11 C19 136.95(13)
C10 C11 C12 C17 117.93(15)
C19 C11 C12 C17 -7.82(17)
C3 C11 C12 C17 -123.13(16)
C10 C11 C12 C13 -61.8(2)
C19 C11 C12 C13 172.49(15)
C3 C11 C12 C13 57.2(2)
C22 O3 C13 C14 2.9(2)
C22 O3 C13 C12 -177.36(17)
C17 C12 C13 O3 179.06(14)
C11 C12 C13 O3 -1.3(2)
C17 C12 C13 C14 -1.2(2)
C11 C12 C13 C14 178.52(15)
O3 C13 C14 C15 179.81(15)
C12 C13 C14 C15 0.0(2)
C23 O4 C15 C16 5.2(2)
C23 O4 C15 C14 -174.92(14)
C13 C14 C15 O4 -178.73(14)
C13 C14 C15 C16 1.1(2)
O4 C15 C16 C17 178.73(15)
C14 C15 C16 C17 -1.1(2)
C13 C12 C17 C16 1.2(2)
C11 C12 C17 C16 -178.55(14)
C13 C12 C17 C18 -179.81(14)
C11 C12 C17 C18 0.47(19)
C15 C16 C17 C12 -0.1(2)
C15 C16 C17 C18 -178.90(16)
C12 C17 C18 C19 7.32(19)
C16 C17 C18 C19 -173.73(16)
C2 C1 C19 C18 -152.31(15)
C2 C1 C19 C11 -34.81(18)
C17 C18 C19 C1 103.58(17)
C17 C18 C19 C11 -11.91(17)
C12 C11 C19 C1 -111.14(14)
C10 C11 C19 C1 123.31(15)
C3 C11 C19 C1 11.61(17)
C12 C11 C19 C18 11.92(16)
C10 C11 C19 C18 -113.63(15)
C3 C11 C19 C18 134.67(14)
